data_4513012
loop_
_publ_author_name
'Thomas, Sajesh P.'
'Veccham, Srimukh Prasad K. P.'
'Farrugia, Louis J.'
'Guru Row, T. N.'

_publ_section_title
;
 &#x201C;Conformational Simulation&#x201D; of Sulfamethizole by Molecular
 Complexation and Insights from Charge Density Analysis: Role of
 Intramolecular S&#x00B7;&#x00B7;&#x00B7;O Chalcogen Bonding
;
_journal_issue 5
_journal_name_full 'Crystal Growth &amp; Design'
_journal_page_first 2110
_journal_paper_doi 10.1021/cg5016687
_journal_volume 15
_journal_year 2015
_chemical_compound_source 'see text'
_chemical_formula_moiety 'C9 H11 N4 O2 S2, C2 H O4'
_chemical_formula_sum 'C11 H12 N4 O6 S2'
_chemical_formula_weight 360.39
_space_group_IT_number 14
_symmetry_cell_setting monoclinic
_symmetry_Int_Tables_number 14
_symmetry_space_group_name_Hall '-P 2ybc'
_symmetry_space_group_name_H-M 'P 1 21/c 1'
_atom_sites_solution_hydrogens geom
_atom_sites_solution_primary direct
_atom_sites_solution_secondary difmap
_cell_angle_alpha 90
_cell_angle_beta 99.261(3)
_cell_angle_gamma 90
_cell_formula_units_Z 4
_cell_length_a 8.0965(2)
_cell_length_b 20.7655(8)
_cell_length_c 8.6450(3)
_cell_measurement_reflns_used 552
_cell_measurement_temperature 293
_cell_measurement_theta_max 25
_cell_measurement_theta_min 2.55
_cell_volume 1434.52(8)
_computing_cell_refinement 'SET4 (de Boer & Duisenberg, 1984)'
_computing_data_collection 'Locally modified CAD4 Software (Enraf-Nonius, 1989)'
_computing_data_reduction 'HELENA (Spek, 1997)'
_computing_publication_material 'PLATON (Spek, 2003)'
_computing_structure_refinement 'SHELXL-97 (Sheldrick, 1997)'
_diffrn_ambient_temperature 293
_diffrn_detector_area_resol_mean 18.4
_diffrn_measured_fraction_theta_full 1.000
_diffrn_measured_fraction_theta_max 1.000
_diffrn_measurement_device_type 'Oxford Xcalibur,Eos(Nova) CCD detector'
_diffrn_measurement_method '\w scans'
_diffrn_radiation_monochromator graphite
_diffrn_radiation_probe x-ray
_diffrn_radiation_source 'Rotating Anode'
_diffrn_radiation_type MoK\a
_diffrn_radiation_wavelength 0.71073
_diffrn_reflns_av_R_equivalents 0.0731
_diffrn_reflns_av_sigmaI/netI 0.0358
_diffrn_reflns_limit_h_max 9
_diffrn_reflns_limit_h_min -9
_diffrn_reflns_limit_k_max 24
_diffrn_reflns_limit_k_min -24
_diffrn_reflns_limit_l_max 10
_diffrn_reflns_limit_l_min -10
_diffrn_reflns_number 13902
_diffrn_reflns_reduction_process
;
;
_diffrn_reflns_theta_full 25.00
_diffrn_reflns_theta_max 25.00
_diffrn_reflns_theta_min 2.55
_diffrn_standards_number 0
_exptl_absorpt_coefficient_mu 0.410
_exptl_absorpt_correction_T_max 0.930
_exptl_absorpt_correction_T_min 0.853
_exptl_absorpt_correction_type multi-scan
_exptl_absorpt_process_details 'CrysAlis RED (Oxford Diffraction,2009)'
_exptl_crystal_colour colourless
_exptl_crystal_density_diffrn 1.669
_exptl_crystal_density_method 'Not Measured'
_exptl_crystal_description block
_exptl_crystal_F_000 744
_exptl_crystal_size_max 0.400
_exptl_crystal_size_mid 0.320
_exptl_crystal_size_min 0.180
_refine_diff_density_max 0.328
_refine_diff_density_min -0.294
_refine_diff_density_rms 0.061
_refine_ls_extinction_method none
_refine_ls_goodness_of_fit_ref 1.055
_refine_ls_hydrogen_treatment mixed
_refine_ls_matrix_type full
_refine_ls_number_parameters 214
_refine_ls_number_reflns 2525
_refine_ls_number_restraints 0
_refine_ls_restrained_S_all 1.055
_refine_ls_R_factor_all 0.0454
_refine_ls_R_factor_gt 0.0412
_refine_ls_shift/su_max 0.000
_refine_ls_shift/su_mean 0.000
_refine_ls_structure_factor_coef Fsqd
_refine_ls_weighting_details 'calc w=1/[\s^2^(Fo^2^)+(0.0588P)^2^+1.1526P] where P=(Fo^2^+2Fc^2^)/3'
_refine_ls_weighting_scheme calc
_refine_ls_wR_factor_gt 0.1143
_refine_ls_wR_factor_ref 0.1179
_reflns_number_gt 2280
_reflns_number_total 2525
_reflns_threshold_expression >2\s(i)
_cod_data_source_file cg5016687_si_003.cif
_cod_data_source_block smz_ox
_cod_depositor_comments
;
The following automatic conversions were performed:

'_symmetry_cell_setting' value 'Monoclinic' changed to 'monoclinic'
according to
/usr/data/users/saulius/crontab/automatic-downloads/rss-feeds/ACS/lib/dictionaries/cif_core.dic
dictionary named 'cif_core.dic' version 2.4.2 from 2011-04-26.

Automatic conversion script
Id: cif_fix_values 3271 2015-04-21 07:52:19Z andrius 

 Adding full bibliography for 4512912--4513016.cif.
;
_cod_original_sg_symbol_H-M 'P 21/c'
_cod_database_code 4513012

loop_
_symmetry_equiv_pos_site_id
_symmetry_equiv_pos_as_xyz
1 x,y,z
2 -x,1/2+y,1/2-z
3 -x,-y,-z
4 x,1/2-y,1/2+z

loop_
_atom_site_aniso_label
_atom_site_aniso_U_11
_atom_site_aniso_U_22
_atom_site_aniso_U_33
_atom_site_aniso_U_23
_atom_site_aniso_U_13
_atom_site_aniso_U_12
S1 0.0458(4) 0.0380(4) 0.0283(4) 0.0003(3) 0.0171(3) 0.0001(3)
S2 0.0240(3) 0.0375(4) 0.0341(4) -0.0123(3) 0.0030(2) -0.0039(2)
O1 0.0363(10) 0.0663(14) 0.0266(9) -0.0117(9) 0.0007(8) 0.0053(9)
O2 0.0351(10) 0.0420(11) 0.0696(14) -0.0178(10) 0.0033(9) -0.0141(8)
N1 0.0420(12) 0.0338(12) 0.0333(12) -0.0009(9) 0.0134(10) 0.0016(9)
N2 0.0374(12) 0.0345(12) 0.0266(11) 0.0000(9) 0.0150(9) 0.0004(9)
N3 0.0253(10) 0.0344(12) 0.0320(11) -0.0021(9) 0.0087(8) -0.0005(8)
N4 0.0299(11) 0.0405(12) 0.0316(11) 0.0068(9) 0.0057(9) 0.0066(9)
C1 0.065(2) 0.0378(16) 0.0504(17) 0.0064(13) 0.0231(15) -0.0013(14)
C2 0.0369(13) 0.0352(14) 0.0307(13) 0.0005(11) 0.0095(11) 0.0021(11)
C3 0.0206(11) 0.0360(13) 0.0239(12) -0.0020(10) 0.0035(9) 0.0006(9)
C4 0.0256(12) 0.0289(12) 0.0292(12) -0.0098(10) 0.0075(10) -0.0007(9)
C5 0.0292(12) 0.0344(13) 0.0260(12) 0.0046(10) 0.0053(10) 0.0022(10)
C6 0.0258(12) 0.0344(13) 0.0307(13) 0.0039(11) 0.0088(10) -0.0025(10)
C7 0.0267(11) 0.0296(12) 0.0259(12) -0.0011(10) 0.0058(9) 0.0050(9)
C8 0.0384(14) 0.0257(12) 0.0400(14) 0.0081(10) 0.0093(11) 0.0037(10)
C9 0.0351(13) 0.0278(13) 0.0450(15) -0.0018(11) 0.0155(11) -0.0045(10)
O3 0.0669(14) 0.0455(12) 0.0370(11) 0.0003(9) 0.0285(10) -0.0064(10)
O4 0.0809(16) 0.0386(12) 0.0484(13) -0.0007(9) 0.0266(11) -0.0017(10)
O5 0.0664(14) 0.0364(11) 0.0426(11) -0.0014(9) 0.0166(10) -0.0065(9)
O6 0.0714(14) 0.0434(12) 0.0370(11) 0.0005(9) 0.0289(10) -0.0057(11)
C10 0.0366(14) 0.0401(15) 0.0314(14) 0.0031(11) 0.0098(11) -0.0003(11)
C11 0.0377(14) 0.0422(16) 0.0305(13) 0.0027(12) 0.0070(11) -0.0027(11)

loop_
_atom_site_label
_atom_site_type_symbol
_atom_site_thermal_displace_type
_atom_site_fract_x
_atom_site_fract_y
_atom_site_fract_z
_atom_site_occupancy
_atom_site_U_iso_or_equiv
_atom_site_calc_flag
_atom_site_refinement_flags
S1 S Uani 0.58535(9) 0.00393(3) 0.80931(8) 1.000 0.0361(2) . .
S2 S Uani 0.60979(7) 0.16009(3) 0.78270(7) 1.000 0.0321(2) . .
O1 O Uani 0.6104(2) 0.13037(11) 0.9334(2) 1.000 0.0436(6) . .
O2 O Uani 0.6959(2) 0.22051(10) 0.7767(3) 1.000 0.0495(7) . .
N1 N Uani 0.6947(3) -0.05371(10) 0.5842(3) 1.000 0.0356(7) . .
N2 N Uani 0.7171(3) 0.01105(11) 0.5673(3) 1.000 0.0318(7) . .
N3 N Uani 0.6846(2) 0.11384(10) 0.6622(2) 1.000 0.0301(6) . .
N4 N Uani -0.1014(2) 0.19607(11) 0.4865(2) 1.000 0.0339(7) . .
C1 C Uani 0.5797(4) -0.12993(15) 0.7555(4) 1.000 0.0496(10) . .
C2 C Uani 0.6250(3) -0.06437(13) 0.7047(3) 1.000 0.0338(8) . .
C3 C Uani 0.6678(3) 0.05041(12) 0.6723(3) 1.000 0.0268(7) . .
C4 C Uani 0.3984(3) 0.17257(12) 0.6993(3) 1.000 0.0276(7) . .
C5 C Uani 0.2763(3) 0.13353(12) 0.7431(3) 1.000 0.0298(7) . .
C6 C Uani 0.1115(3) 0.14099(12) 0.6715(3) 1.000 0.0298(7) . .
C7 C Uani 0.0728(3) 0.18852(12) 0.5608(3) 1.000 0.0272(7) . .
C8 C Uani 0.1935(3) 0.22833(12) 0.5167(3) 1.000 0.0344(8) . .
C9 C Uani 0.3580(3) 0.22012(12) 0.5858(3) 1.000 0.0350(8) . .
O3 O Uani 0.8423(3) 0.07210(10) 0.3368(2) 1.000 0.0476(7) . .
O4 O Uani 0.9259(3) 0.00466(10) 0.1611(3) 1.000 0.0542(8) . .
O5 O Uani 0.9478(3) 0.17192(10) 0.1724(2) 1.000 0.0476(7) . .
O6 O Uani 1.0234(3) 0.10334(10) 0.0016(2) 1.000 0.0484(7) . .
C10 C Uani 0.9034(3) 0.05811(14) 0.2174(3) 1.000 0.0356(8) . .
C11 C Uani 0.9598(3) 0.11684(14) 0.1292(3) 1.000 0.0366(8) . .
H1A H Uiso 0.46060 -0.13560 0.73130 1.000 0.0750 calc R
H1B H Uiso 0.61500 -0.13440 0.86640 1.000 0.0750 calc R
H1C H Uiso 0.63420 -0.16190 0.70140 1.000 0.0750 calc R
H2 H Uiso 0.756(4) 0.0237(16) 0.495(4) 1.000 0.0430 . .
H4A H Uiso -0.11530 0.17880 0.39100 1.000 0.0510 calc R
H4B H Uiso -0.12720 0.23770 0.47940 1.000 0.0510 calc R
H4C H Uiso -0.16790 0.17620 0.54390 1.000 0.0510 calc R
H5 H Uiso 0.30430 0.10240 0.82010 1.000 0.0360 calc R
H6 H Uiso 0.02830 0.11420 0.69800 1.000 0.0360 calc R
H8 H Uiso 0.16450 0.26020 0.44160 1.000 0.0410 calc R
H9 H Uiso 0.44140 0.24610 0.55680 1.000 0.0420 calc R
H6A H Uiso 1.02470 0.06420 -0.01060 1.000 0.0730 calc R

loop_
_atom_type_symbol
_atom_type_description
_atom_type_scat_dispersion_real
_atom_type_scat_dispersion_imag
_atom_type_scat_source
S S 0.1246 0.1234 'International Tables Vol C Tables 4.2.6.8 and 6.1.1.4'
O O 0.0106 0.0060 'International Tables Vol C Tables 4.2.6.8 and 6.1.1.4'
N N 0.0061 0.0033 'International Tables Vol C Tables 4.2.6.8 and 6.1.1.4'
H H 0.0000 0.0000 'International Tables Vol C Tables 4.2.6.8 and 6.1.1.4'
C C 0.0033 0.0016 'International Tables Vol C Tables 4.2.6.8 and 6.1.1.4'

loop_
_geom_angle_atom_site_label_1
_geom_angle_atom_site_label_2
_geom_angle_atom_site_label_3
_geom_angle
_geom_angle_publ_flag
C2 S1 C3 88.58(12) yes
O1 S2 O2 118.32(14) yes
O1 S2 N3 112.56(11) yes
O1 S2 C4 107.10(11) yes
O2 S2 N3 105.21(12) yes
O2 S2 C4 107.48(12) yes
N3 S2 C4 105.36(11) yes
C11 O6 H6A 109.00 no
N2 N1 C2 109.9(2) yes
N1 N2 C3 118.2(2) yes
S2 N3 C3 119.81(16) yes
N1 N2 H2 119(2) no
C3 N2 H2 123(2) no
H4A N4 H4C 109.00 no
C7 N4 H4B 110.00 no
C7 N4 H4C 109.00 no
C7 N4 H4A 109.00 no
H4A N4 H4B 110.00 no
H4B N4 H4C 109.00 no
S1 C2 C1 121.0(2) yes
S1 C2 N1 115.1(2) yes
N1 C2 C1 123.9(3) yes
S1 C3 N2 108.28(19) yes
S1 C3 N3 130.43(19) yes
N2 C3 N3 121.3(2) yes
S2 C4 C9 119.59(19) yes
C5 C4 C9 120.9(2) no
S2 C4 C5 119.51(19) yes
C4 C5 C6 119.6(2) no
C5 C6 C7 119.1(2) no
N4 C7 C6 118.6(2) yes
N4 C7 C8 119.4(2) yes
C6 C7 C8 122.0(2) no
C7 C8 C9 118.9(2) no
C4 C9 C8 119.6(2) no
C2 C1 H1A 109.00 no
C2 C1 H1B 110.00 no
H1A C1 H1B 109.00 no
H1A C1 H1C 109.00 no
C2 C1 H1C 109.00 no
H1B C1 H1C 109.00 no
C6 C5 H5 120.00 no
C4 C5 H5 120.00 no
C5 C6 H6 120.00 no
C7 C6 H6 121.00 no
C9 C8 H8 121.00 no
C7 C8 H8 121.00 no
C4 C9 H9 120.00 no
C8 C9 H9 120.00 no
O3 C10 C11 114.3(2) yes
O4 C10 C11 116.1(2) yes
O3 C10 O4 129.6(3) yes
O5 C11 C10 123.2(2) yes
O6 C11 C10 115.5(2) yes
O5 C11 O6 121.3(3) yes

loop_
_geom_bond_atom_site_label_1
_geom_bond_atom_site_label_2
_geom_bond_distance
_geom_bond_publ_flag
S1 C2 1.740(3) yes
S1 C3 1.742(3) yes
S2 O1 1.4409(19) yes
S2 O2 1.440(2) yes
S2 N3 1.6055(19) yes
S2 C4 1.766(3) yes
O3 C10 1.249(3) yes
O4 C10 1.237(4) yes
O5 C11 1.212(4) yes
O6 C11 1.320(3) yes
O6 H6A 0.8200 no
N1 C2 1.281(4) yes
N1 N2 1.368(3) yes
N2 C3 1.330(4) yes
N3 C3 1.329(3) yes
N4 C7 1.461(3) yes
N2 H2 0.79(3) no
N4 H4B 0.8900 no
N4 H4C 0.8900 no
N4 H4A 0.8900 no
C1 C2 1.494(4) no
C4 C5 1.378(4) no
C4 C9 1.393(4) no
C5 C6 1.386(4) no
C6 C7 1.375(4) no
C7 C8 1.380(4) no
C8 C9 1.380(4) no
C1 H1A 0.9600 no
C1 H1C 0.9600 no
C1 H1B 0.9600 no
C5 H5 0.9300 no
C6 H6 0.9300 no
C8 H8 0.9300 no
C9 H9 0.9300 no
C10 C11 1.546(4) no

loop_
_geom_contact_atom_site_label_1
_geom_contact_atom_site_label_2
_geom_contact_distance
_geom_contact_site_symmetry_2
_geom_contact_publ_flag
S1 O1 2.831(2) . no
S1 N2 2.501(3) . no
S1 C5 3.657(3) . no
S1 S1 3.7781(10) 3_657 no
S1 H5 3.0700 . no
S2 H4C 2.9700 1_655 no
O1 S1 2.831(2) . no
O1 C11 3.067(3) 1_556 no
O1 C1 3.307(4) 3_657 no
O2 N4 3.251(3) 1_655 no
O2 N4 2.833(3) 4_655 no
O3 N2 2.694(3) . no
O3 N4 2.884(3) 1_655 no
O3 O5 2.727(3) . no
O4 C6 3.387(3) 3_656 no
O4 O4 3.211(4) 3_755 no
O4 O6 2.660(3) . no
O4 O6 2.713(3) 3_755 no
O5 N4 2.852(2) 1_655 no
O5 N4 3.170(3) 4_654 no
O5 C8 3.305(3) 4_654 no
O5 C7 3.365(3) 1_655 no
O5 O3 2.727(3) . no
O5 C7 3.266(3) 4_654 no
O6 O4 2.660(3) . no
O6 C6 3.149(3) 1_654 no
O6 C5 3.325(3) 1_654 no
O6 O4 2.713(3) 3_755 no
O1 H1B 2.7100 3_657 no
O1 H5 2.5800 . no
O2 H4C 2.6100 1_655 no
O2 H9 2.6200 . no
O2 H4B 2.2500 4_655 no
O2 H4A 2.6800 4_655 no
O3 H4A 2.2800 1_655 no
O3 H1A 2.7600 3_656 no
O3 H2 1.92(3) . no
O3 H4C 2.8200 1_655 no
O4 H6 2.7500 3_656 no
O4 H6A 2.0200 3_755 no
O4 H6A 2.1800 . no
O5 H4B 2.5200 4_654 no
O5 H4A 2.0400 1_655 no
O6 H6 2.6400 1_654 no
N1 C6 3.428(3) 3_656 no
N1 S1 2.561(3) . no
N1 C10 3.427(4) 3_756 no
N1 C5 3.320(4) 3_656 no
N1 C3 3.383(4) 3_656 no
N2 O3 2.694(3) . no
N2 S1 2.501(3) . no
N3 N4 3.012(3) 1_655 no
N4 O5 2.852(2) 1_455 no
N4 O2 3.251(3) 1_455 no
N4 O5 3.170(3) 4_455 no
N4 N3 3.012(3) 1_455 no
N4 O3 2.884(3) 1_455 no
N4 O2 2.833(3) 4_454 no
N3 H4C 2.1300 1_655 no
N3 H6 2.7500 1_655 no
C1 O1 3.307(4) 3_657 no
C1 C9 3.407(4) 2_646 no
C1 C9 3.598(4) 3_656 no
C3 N1 3.383(4) 3_656 no
C5 S1 3.657(3) . no
C5 N1 3.320(4) 3_656 no
C5 O6 3.325(3) 1_456 no
C6 N1 3.428(3) 3_656 no
C6 O6 3.149(3) 1_456 no
C6 O4 3.387(3) 3_656 no
C7 O5 3.266(3) 4_455 no
C7 O5 3.365(3) 1_455 no
C8 O5 3.305(3) 4_455 no
C9 C1 3.407(4) 2_656 no
C9 C1 3.598(4) 3_656 no
C10 N1 3.427(4) 3_756 no
C11 O1 3.067(3) 1_554 no
C1 H9 3.0600 2_646 no
C5 H8 3.0200 4_555 no
C6 H8 3.0900 4_555 no
C8 H1C 2.8700 3_656 no
C9 H1C 3.0600 2_656 no
C9 H1B 3.0500 2_656 no
C9 H1C 2.7700 3_656 no
C10 H2 2.94(3) . no
C10 H4A 2.9400 1_655 no
C11 H4A 2.7600 1_655 no
H1A O3 2.7600 3_656 no
H1B O1 2.7100 3_657 no
H1B C9 3.0500 2_646 no
H1C C8 2.8700 3_656 no
H1C C9 2.7700 3_656 no
H1C C9 3.0600 2_646 no
H2 O3 1.92(3) . no
H2 C10 2.94(3) . no
H4A O3 2.2800 1_455 no
H4A O5 2.0400 1_455 no
H4A C11 2.7600 1_455 no
H4A O2 2.6800 4_454 no
H4A C10 2.9400 1_455 no
H4B H8 2.4800 . no
H4B O5 2.5200 4_455 no
H4B O2 2.2500 4_454 no
H4C S2 2.9700 1_455 no
H4C O3 2.8200 1_455 no
H4C N3 2.1300 1_455 no
H4C H6 2.3000 . no
H4C O2 2.6100 1_455 no
H5 S1 3.0700 . no
H5 O1 2.5800 . no
H6 O6 2.6400 1_456 no
H6 N3 2.7500 1_455 no
H6 O4 2.7500 3_656 no
H6 H4C 2.3000 . no
H6A O4 2.0200 3_755 no
H6A O4 2.1800 . no
H8 C5 3.0200 4_554 no
H8 H4B 2.4800 . no
H8 C6 3.0900 4_554 no
H9 O2 2.6200 . no
H9 C1 3.0600 2_656 no

loop_
_geom_hbond_atom_site_label_D
_geom_hbond_atom_site_label_H
_geom_hbond_atom_site_label_A
_geom_hbond_distance_DH
_geom_hbond_distance_HA
_geom_hbond_distance_DA
_geom_hbond_angle_DHA
_geom_hbond_site_symmetry_A
_geom_hbond_publ_flag
N2 H2 O3 0.79(3) 1.92(3) 2.694(3) 168(3) . yes
N4 H4A O3 0.8900 2.2800 2.884(3) 125.00 1_455 yes
N4 H4A O5 0.8900 2.0400 2.852(2) 151.00 1_455 yes
N4 H4B O2 0.8900 2.2500 2.833(3) 123.00 4_454 yes
N4 H4B O5 0.8900 2.5200 3.170(3) 131.00 4_455 yes
N4 H4C N3 0.8900 2.1300 3.012(3) 170.00 1_455 yes
O6 H6A O4 0.8200 2.1800 2.660(3) 117.00 . yes
O6 H6A O4 0.8200 2.0200 2.713(3) 143.00 3_755 yes
C5 H5 O1 0.9300 2.5800 2.932(3) 103.00 . yes

loop_
_geom_torsion_atom_site_label_1
_geom_torsion_atom_site_label_2
_geom_torsion_atom_site_label_3
_geom_torsion_atom_site_label_4
_geom_torsion
_geom_torsion_publ_flag
C3 S1 C2 N1 1.3(2) no
C3 S1 C2 C1 -178.8(2) no
C2 S1 C3 N2 -0.9(2) no
C2 S1 C3 N3 179.0(2) no
O1 S2 N3 C3 30.6(2) no
O2 S2 N3 C3 160.84(19) no
C4 S2 N3 C3 -85.7(2) no
O1 S2 C4 C5 -26.1(2) no
O1 S2 C4 C9 156.3(2) no
O2 S2 C4 C5 -154.2(2) no
O2 S2 C4 C9 28.2(2) no
N3 S2 C4 C5 94.0(2) no
N3 S2 C4 C9 -83.6(2) no
C2 N1 N2 C3 0.6(3) no
N2 N1 C2 S1 -1.3(3) no
N2 N1 C2 C1 178.9(3) no
N1 N2 C3 S1 0.4(3) no
N1 N2 C3 N3 -179.5(2) no
S2 N3 C3 S1 -4.9(3) no
S2 N3 C3 N2 174.91(19) no
S2 C4 C5 C6 -176.5(2) no
C9 C4 C5 C6 1.0(4) no
S2 C4 C9 C8 177.7(2) no
C5 C4 C9 C8 0.2(4) no
C4 C5 C6 C7 -1.7(4) no
C5 C6 C7 N4 -179.8(2) no
C5 C6 C7 C8 1.2(4) no
N4 C7 C8 C9 -179.0(2) no
C6 C7 C8 C9 0.0(4) no
C7 C8 C9 C4 -0.7(4) no
O3 C10 C11 O5 0.7(4) no
O3 C10 C11 O6 -179.4(2) no
O4 C10 C11 O5 -178.8(3) no
O4 C10 C11 O6 1.1(3) no
